data_7239285
loop_
_publ_author_name
'Chen, Yanmei'
'Gao, Qian'
'Liu, Yonglu'
'Cao, Yanyuan'
'Gao, Dandan'
'Liu, Jinna'
'Zhao, Jingjing'
'Li, Yahong'
'Liu, Wei'
'Li, Wu'

_publ_section_title
;
 Synthesis, crystal structures and luminescent properties of CdIIand
 ZnIIcomplexes assembled by 4-aminophenylhydroxamic acid
;
_journal_issue 1
_journal_name_full 'RSC Adv.'
_journal_page_first 147
_journal_paper_doi 10.1039/C3RA44489A
_journal_volume 4
_journal_year 2014
_chemical_formula_moiety 'C9 H10 N2 O4 Zn'
_chemical_formula_sum 'C9 H10 N2 O4 Zn'
_chemical_formula_weight 275.56
_space_group_IT_number 88
_space_group_name_Hall '-I 4ad'
_space_group_name_H-M_alt 'I 41/a :2'
_symmetry_cell_setting tetragonal
_symmetry_space_group_name_Hall '-I 4ad'
_symmetry_space_group_name_H-M 'I 41/a :2'
_atom_sites_solution_hydrogens geom
_atom_sites_solution_primary direct
_atom_sites_solution_secondary difmap
_audit_creation_method SHELXL-97
_cell_angle_alpha 90.00
_cell_angle_beta 90.00
_cell_angle_gamma 90.00
_cell_formula_units_Z 16
_cell_length_a 19.7107(9)
_cell_length_b 19.7107(9)
_cell_length_c 11.0593(10)
_cell_measurement_reflns_used 9893
_cell_measurement_temperature 296(2)
_cell_measurement_theta_max 26.334
_cell_measurement_theta_min 2.922
_cell_volume 4296.7(5)
_computing_cell_refinement 'SAINT (Bruker, 2005)'
_computing_data_collection 'APEX-II (Bruker, 2005)'
_computing_data_reduction 'SAINT (Bruker, 2005)'
_computing_molecular_graphics 'SHELXTL (Sheldrick, 2008) and DIAMOND (Brandenburg, 1999)'
_computing_publication_material 'SHELXTL (Sheldrick, 2008)'
_computing_structure_refinement 'SHELXL-97 (Sheldrick, 2008)'
_computing_structure_solution 'SHELXS-97 (Sheldrick, 2008)'
_diffrn_ambient_temperature 296(2)
_diffrn_measured_fraction_theta_full 1.000
_diffrn_measured_fraction_theta_max 1.000
_diffrn_measurement_device_type 'Bruker APEXII CCD'
_diffrn_measurement_method '\f and \w scans'
_diffrn_radiation_monochromator graphite
_diffrn_radiation_source 'fine-focus sealed tube'
_diffrn_radiation_type MoK\a
_diffrn_radiation_wavelength 0.71073
_diffrn_reflns_av_R_equivalents 0.0233
_diffrn_reflns_av_unetI/netI 0.0102
_diffrn_reflns_limit_h_max 24
_diffrn_reflns_limit_h_min -24
_diffrn_reflns_limit_k_max 24
_diffrn_reflns_limit_k_min -24
_diffrn_reflns_limit_l_max 13
_diffrn_reflns_limit_l_min -13
_diffrn_reflns_number 26488
_diffrn_reflns_theta_full 26.35
_diffrn_reflns_theta_max 26.35
_diffrn_reflns_theta_min 2.07
_exptl_absorpt_coefficient_mu 2.286
_exptl_absorpt_correction_T_max 0.6214
_exptl_absorpt_correction_T_min 0.5283
_exptl_absorpt_correction_type multi-scan
_exptl_absorpt_process_details 'SADABS (Bruker, 2005)'
_exptl_crystal_colour pink
_exptl_crystal_density_diffrn 1.704
_exptl_crystal_density_meas ?
_exptl_crystal_density_method 'not measured'
_exptl_crystal_description rod
_exptl_crystal_F_000 2240
_exptl_crystal_size_max 0.32
_exptl_crystal_size_mid 0.28
_exptl_crystal_size_min 0.23
_refine_diff_density_max 1.002
_refine_diff_density_min -0.288
_refine_diff_density_rms 0.084
_refine_ls_extinction_method none
_refine_ls_goodness_of_fit_ref 1.133
_refine_ls_hydrogen_treatment constr
_refine_ls_matrix_type full
_refine_ls_number_parameters 146
_refine_ls_number_reflns 2199
_refine_ls_number_restraints 1
_refine_ls_restrained_S_all 1.134
_refine_ls_R_factor_all 0.0369
_refine_ls_R_factor_gt 0.0340
_refine_ls_shift/su_max 0.000
_refine_ls_shift/su_mean 0.000
_refine_ls_structure_factor_coef Fsqd
_refine_ls_weighting_details 'calc w=1/[\s^2^(Fo^2^)+(0.0574P)^2^+11.0616P] where P=(Fo^2^+2Fc^2^)/3'
_refine_ls_weighting_scheme calc
_refine_ls_wR_factor_gt 0.1058
_refine_ls_wR_factor_ref 0.1082
_reflns_number_gt 2020
_reflns_number_total 2199
_reflns_threshold_expression >2sigma(I)
_cod_data_source_file c3ra44489a.txt
_cod_data_source_block c7008
_cod_depositor_comments
;
The following automatic conversions were performed:

data item '_symmetry_cell_setting' value 'Tetragonal' was changed to
'tetragonal' in accordance with the
/home/saulius/struct/COD-crude-data/automatic-downloads/DataCite-retrospective/RSC/depositions/lib/dictionaries/cif_core.dic
dictionary named 'cif_core.dic' version 2.4.2 last updated on
2011-04-26.

data item '_exptl_crystal_density_meas' value 'not measured' was
changed to '?' -- the value is perceived as not measured.

Automatic conversion script
Id: cif_fix_values 6909 2019-04-08 15:41:33Z antanas 
;
_cod_original_sg_symbol_H-M 'I 41/a'
_cod_database_code 7239285

loop_
_symmetry_equiv_pos_as_xyz
'x, y, z'
'-x+1/2, -y, z+1/2'
'-y+3/4, x+1/4, z+1/4'
'y+3/4, -x+3/4, z+3/4'
'x+1/2, y+1/2, z+1/2'
'-x+1, -y+1/2, z+1'
'-y+5/4, x+3/4, z+3/4'
'y+5/4, -x+5/4, z+5/4'
'-x, -y, -z'
'x-1/2, y, -z-1/2'
'y-3/4, -x-1/4, -z-1/4'
'-y-3/4, x-3/4, -z-3/4'
'-x+1/2, -y+1/2, -z+1/2'
'x, y+1/2, -z'
'y-1/4, -x+1/4, -z+1/4'
'-y-1/4, x-1/4, -z-1/4'

loop_
_atom_site_label
_atom_site_type_symbol
_atom_site_fract_x
_atom_site_fract_y
_atom_site_fract_z
_atom_site_U_iso_or_equiv
_atom_site_adp_type
_atom_site_occupancy
_atom_site_symmetry_multiplicity
_atom_site_calc_flag
_atom_site_refinement_flags
Zn1 Zn 0.213310(17) 0.422169(17) 0.03531(3) 0.03187(15) Uani 1 1 d U
O1 O 0.28263(12) 0.35502(11) -0.04724(18) 0.0362(5) Uani 1 1 d .
O3 O 0.19650(14) 0.36025(13) 0.1773(2) 0.0514(6) Uani 1 1 d .
C8 C 0.21820(16) 0.35181(15) 0.2817(3) 0.0347(7) Uani 1 1 d .
C7 C 0.28816(15) 0.36634(15) -0.1589(3) 0.0306(6) Uani 1 1 d .
C1 C 0.31745(15) 0.31432(15) -0.2414(3) 0.0330(6) Uani 1 1 d .
C6 C 0.34658(19) 0.25693(17) -0.1893(3) 0.0445(8) Uani 1 1 d .
H6 H 0.3514 0.2548 -0.1057 0.053 Uiso 1 1 calc R
C2 C 0.31253(17) 0.31728(17) -0.3672(3) 0.0397(7) Uani 1 1 d .
H2 H 0.2940 0.3554 -0.4042 0.048 Uiso 1 1 calc R
C3 C 0.33515(19) 0.2636(2) -0.4370(3) 0.0500(9) Uani 1 1 d .
H3 H 0.3331 0.2665 -0.5208 0.060 Uiso 1 1 calc R
C4 C 0.36111(19) 0.20507(19) -0.3823(4) 0.0492(9) Uani 1 1 d .
C5 C 0.3682(2) 0.20357(19) -0.2584(4) 0.0539(9) Uani 1 1 d .
H5 H 0.3879 0.1660 -0.2215 0.065 Uiso 1 1 calc R
N1 N 0.26700(14) 0.42393(13) -0.2047(2) 0.0347(6) Uani 1 1 d .
H1 H 0.2726 0.4329 -0.2802 0.042 Uiso 1 1 calc R
O5 O 0.23559(12) 0.46983(11) -0.12898(18) 0.0357(5) Uani 1 1 d .
O4 O 0.26582(14) 0.38279(14) 0.3292(2) 0.0544(7) Uani 1 1 d .
C9 C 0.1844(2) 0.29804(19) 0.3571(4) 0.0537(9) Uani 1 1 d .
H9A H 0.1434 0.2835 0.3180 0.081 Uiso 1 1 calc R
H9B H 0.1738 0.3162 0.4353 0.081 Uiso 1 1 calc R
H9C H 0.2145 0.2601 0.3661 0.081 Uiso 1 1 calc R
N2 N 0.12441(18) 0.35416(19) -0.0481(4) 0.0660(10) Uani 1 1 d U
H2A H 0.0954 0.3263 -0.0134 0.099 Uiso 1 1 d R
H2B H 0.0953 0.3815 -0.0824 0.099 Uiso 1 1 d R

loop_
_atom_site_aniso_label
_atom_site_aniso_U_11
_atom_site_aniso_U_22
_atom_site_aniso_U_33
_atom_site_aniso_U_23
_atom_site_aniso_U_13
_atom_site_aniso_U_12
Zn1 0.0368(2) 0.0355(2) 0.0233(2) 0.00027(12) 0.00042(12) 0.00085(13)
O1 0.0458(12) 0.0371(11) 0.0258(10) 0.0034(8) -0.0001(9) 0.0059(9)
O3 0.0634(16) 0.0552(15) 0.0357(13) 0.0107(11) -0.0026(11) -0.0144(12)
C8 0.0379(16) 0.0317(15) 0.0345(16) 0.0037(12) 0.0068(12) 0.0026(12)
C7 0.0316(14) 0.0327(14) 0.0274(14) -0.0005(11) -0.0024(11) -0.0021(11)
C1 0.0335(15) 0.0335(15) 0.0319(15) -0.0021(12) -0.0004(12) 0.0007(11)
C6 0.057(2) 0.0389(17) 0.0376(17) -0.0006(14) -0.0078(15) 0.0075(15)
C2 0.0472(18) 0.0398(17) 0.0321(16) -0.0008(13) -0.0026(13) 0.0056(13)
C3 0.055(2) 0.061(2) 0.0345(17) -0.0130(16) -0.0045(15) 0.0106(17)
C4 0.0435(19) 0.049(2) 0.055(2) -0.0187(17) -0.0068(16) 0.0081(15)
C5 0.061(2) 0.0415(19) 0.059(2) -0.0042(17) -0.0147(19) 0.0175(17)
N1 0.0467(15) 0.0371(13) 0.0203(11) -0.0009(10) 0.0026(10) 0.0081(11)
O5 0.0475(12) 0.0391(11) 0.0204(9) -0.0033(8) -0.0008(8) 0.0112(9)
O4 0.0651(17) 0.0555(15) 0.0425(14) 0.0140(12) -0.0070(12) -0.0237(13)
C9 0.059(2) 0.048(2) 0.055(2) 0.0203(17) 0.0020(18) -0.0106(17)
N2 0.054(2) 0.064(2) 0.080(3) -0.0319(19) -0.0112(18) 0.0170(16)

loop_
_atom_type_symbol
_atom_type_description
_atom_type_scat_dispersion_real
_atom_type_scat_dispersion_imag
_atom_type_scat_source
C C 0.0033 0.0016 'International Tables Vol C Tables 4.2.6.8 and 6.1.1.4'
H H 0.0000 0.0000 'International Tables Vol C Tables 4.2.6.8 and 6.1.1.4'
N N 0.0061 0.0033 'International Tables Vol C Tables 4.2.6.8 and 6.1.1.4'
O O 0.0106 0.0060 'International Tables Vol C Tables 4.2.6.8 and 6.1.1.4'
Zn Zn 0.2839 1.4301 'International Tables Vol C Tables 4.2.6.8 and 6.1.1.4'

loop_
_geom_angle_atom_site_label_1
_geom_angle_atom_site_label_2
_geom_angle_atom_site_label_3
_geom_angle
_geom_angle_site_symmetry_1
_geom_angle_site_symmetry_3
O3 Zn1 O5 96.59(10) . 3
O3 Zn1 O4 92.81(11) . 4_454
O5 Zn1 O4 91.40(11) 3 4_454
O3 Zn1 O5 169.33(10) . .
O5 Zn1 O5 89.59(8) 3 .
O4 Zn1 O5 95.74(9) 4_454 .
O3 Zn1 O1 93.65(10) . .
O5 Zn1 O1 99.58(9) 3 .
O4 Zn1 O1 166.53(10) 4_454 .
O5 Zn1 O1 76.70(8) . .
O3 Zn1 N2 80.83(13) . .
O5 Zn1 N2 172.66(10) 3 .
O4 Zn1 N2 81.90(12) 4_454 .
O5 Zn1 N2 94.05(12) . .
O1 Zn1 N2 87.48(10) . .
C7 O1 Zn1 111.66(19) . .
C8 O3 Zn1 138.4(2) . .
O4 C8 O3 126.1(3) . .
O4 C8 C9 116.6(3) . .
O3 C8 C9 117.2(3) . .
O1 C7 N1 120.3(3) . .
O1 C7 C1 120.8(3) . .
N1 C7 C1 118.9(3) . .
C6 C1 C2 118.4(3) . .
C6 C1 C7 117.7(3) . .
C2 C1 C7 123.7(3) . .
C5 C6 C1 121.4(3) . .
C5 C6 H6 119.3 . .
C1 C6 H6 119.3 . .
C3 C2 C1 120.1(3) . .
C3 C2 H2 119.9 . .
C1 C2 H2 119.9 . .
C2 C3 C4 120.5(3) . .
C2 C3 H3 119.8 . .
C4 C3 H3 119.8 . .
C5 C4 C3 119.0(3) . .
C5 C4 N2 119.9(4) . 13_554
C3 C4 N2 120.9(4) . 13_554
C6 C5 C4 120.5(3) . .
C6 C5 H5 119.8 . .
C4 C5 H5 119.8 . .
C7 N1 O5 118.4(2) . .
C7 N1 H1 120.8 . .
O5 N1 H1 120.8 . .
N1 O5 Zn1 114.50(16) . 4_454
N1 O5 Zn1 109.08(16) . .
Zn1 O5 Zn1 124.23(11) 4_454 .
C8 O4 Zn1 136.9(2) . 3
C8 C9 H9A 109.5 . .
C8 C9 H9B 109.5 . .
H9A C9 H9B 109.5 . .
C8 C9 H9C 109.5 . .
H9A C9 H9C 109.5 . .
H9B C9 H9C 109.5 . .
C4 N2 Zn1 121.3(2) 13_554 .
C4 N2 H2A 81.6 13_554 .
Zn1 N2 H2A 131.1 . .
C4 N2 H2B 113.6 13_554 .
Zn1 N2 H2B 107.7 . .
H2A N2 H2B 98.5 . .

loop_
_geom_bond_atom_site_label_1
_geom_bond_atom_site_label_2
_geom_bond_distance
_geom_bond_site_symmetry_2
Zn1 O3 2.016(2) .
Zn1 O5 2.049(2) 3
Zn1 O4 2.061(2) 4_454
Zn1 O5 2.092(2) .
Zn1 O1 2.110(2) .
Zn1 N2 2.391(4) .
O1 C7 1.259(4) .
O3 C8 1.243(4) .
C8 O4 1.237(4) .
C8 C9 1.504(4) .
C7 N1 1.311(4) .
C7 C1 1.489(4) .
C1 C6 1.393(4) .
C1 C2 1.396(4) .
C6 C5 1.369(5) .
C6 H6 0.9300 .
C2 C3 1.382(5) .
C2 H2 0.9300 .
C3 C4 1.400(5) .
C3 H3 0.9300 .
C4 C5 1.377(6) .
C4 N2 1.428(5) 13_554
C5 H5 0.9300 .
N1 O5 1.380(3) .
N1 H1 0.8600 .
O5 Zn1 2.049(2) 4_454
O4 Zn1 2.061(2) 3
C9 H9A 0.9600 .
C9 H9B 0.9600 .
C9 H9C 0.9600 .
N2 C4 1.428(5) 13_554
N2 H2A 0.8812 .
N2 H2B 0.8731 .

loop_
_geom_hbond_atom_site_label_D
_geom_hbond_atom_site_label_H
_geom_hbond_atom_site_label_A
_geom_hbond_distance_DH
_geom_hbond_distance_HA
_geom_hbond_distance_DA
_geom_hbond_angle_DHA
_geom_hbond_site_symmetry_A
N1 H1 O5 0.86 2.20 2.786(3) 124.8 4_454

loop_
_geom_torsion_atom_site_label_1
_geom_torsion_atom_site_label_2
_geom_torsion_atom_site_label_3
_geom_torsion_atom_site_label_4
_geom_torsion
_geom_torsion_site_symmetry_1
_geom_torsion_site_symmetry_4
O3 Zn1 O1 C7 158.3(2) . .
O5 Zn1 O1 C7 -104.4(2) 3 .
O4 Zn1 O1 C7 39.8(5) 4_454 .
O5 Zn1 O1 C7 -17.1(2) . .
N2 Zn1 O1 C7 77.6(2) . .
O5 Zn1 O3 C8 -6.0(4) 3 .
O4 Zn1 O3 C8 -97.7(4) 4_454 .
O5 Zn1 O3 C8 119.1(5) . .
O1 Zn1 O3 C8 94.1(4) . .
N2 Zn1 O3 C8 -179.0(4) . .
Zn1 O3 C8 O4 -4.5(6) . .
Zn1 O3 C8 C9 176.7(3) . .
Zn1 O1 C7 N1 16.8(4) . .
Zn1 O1 C7 C1 -162.0(2) . .
O1 C7 C1 C6 -8.4(4) . .
N1 C7 C1 C6 172.8(3) . .
O1 C7 C1 C2 166.3(3) . .
N1 C7 C1 C2 -12.4(5) . .
C2 C1 C6 C5 -1.9(6) . .
C7 C1 C6 C5 173.1(3) . .
C6 C1 C2 C3 1.1(5) . .
C7 C1 C2 C3 -173.6(3) . .
C1 C2 C3 C4 2.1(6) . .
C2 C3 C4 C5 -4.5(6) . .
C2 C3 C4 N2 171.0(4) . 13_554
C1 C6 C5 C4 -0.6(6) . .
C3 C4 C5 C6 3.8(6) . .
N2 C4 C5 C6 -171.8(4) 13_554 .
O1 C7 N1 O5 -3.3(4) . .
C1 C7 N1 O5 175.5(3) . .
C7 N1 O5 Zn1 -156.2(2) . 4_454
C7 N1 O5 Zn1 -11.9(3) . .
O3 Zn1 O5 N1 -10.9(6) . .
O5 Zn1 O5 N1 114.7(2) 3 .
O4 Zn1 O5 N1 -153.94(19) 4_454 .
O1 Zn1 O5 N1 14.75(18) . .
N2 Zn1 O5 N1 -71.69(19) . .
O3 Zn1 O5 Zn1 129.1(5) . 4_454
O5 Zn1 O5 Zn1 -105.30(6) 3 4_454
O4 Zn1 O5 Zn1 -13.93(15) 4_454 4_454
O1 Zn1 O5 Zn1 154.76(14) . 4_454
N2 Zn1 O5 Zn1 68.32(14) . 4_454
O3 C8 O4 Zn1 6.3(6) . 3
C9 C8 O4 Zn1 -174.9(3) . 3
O3 Zn1 N2 C4 -92.8(4) . 13_554
O5 Zn1 N2 C4 -162.7(8) 3 13_554
O4 Zn1 N2 C4 173.0(4) 4_454 13_554
O5 Zn1 N2 C4 77.8(3) . 13_554
O1 Zn1 N2 C4 1.3(3) . 13_554
